data_7717075
loop_
_publ_author_name
'Peng, Xiao-Han'
'Shang, Tao'
'Zheng, Jieyu'
'Liu, Ming'
'Zheng, Qi'
'Guo, Fu-Sheng'

_publ_section_title
;
 Enhancing the magnetic properties of Dy(III) single-molecule magnets in
 octahedral coordination symmetry by tuning the equatorial ligands.
;
_journal_issue 40
_journal_name_full 'Dalton transactions (Cambridge, England : 2003)'
_journal_page_first 16709
_journal_page_last 16715
_journal_paper_doi 10.1039/d4dt02482f
_journal_volume 53
_journal_year 2024
_chemical_formula_moiety 'C28 H42 Cl2 Dy N3 O'
_chemical_formula_sum 'C28 H42 Cl2 Dy N3 O'
_chemical_formula_weight 670.04
_space_group_crystal_system orthorhombic
_space_group_IT_number 19
_space_group_name_Hall 'P 2ac 2ab'
_space_group_name_H-M_alt 'P 21 21 21'
_atom_sites_solution_hydrogens geom
_atom_sites_solution_primary dual
_audit_creation_date 2024-04-12
_audit_creation_method
;
Olex2 1.3
(compiled 2020.11.12 svn.r5f609507 for OlexSys, GUI svn.r6408)
;
_audit_update_record
;
2024-08-12 deposited with the CCDC.	2024-09-23 downloaded from the CCDC.
;
_cell_angle_alpha 90
_cell_angle_beta 90
_cell_angle_gamma 90
_cell_formula_units_Z 4
_cell_length_a 8.8925(7)
_cell_length_b 18.1625(16)
_cell_length_c 18.7460(17)
_cell_measurement_reflns_used 9901
_cell_measurement_temperature 150.0
_cell_measurement_theta_max 25.445
_cell_measurement_theta_min 2.173
_cell_volume 3027.7(5)
_computing_cell_refinement 'SAINT V8.40B (?, 2016)'
_computing_data_reduction 'SAINT V8.40B (?, 2016)'
_computing_molecular_graphics 'Olex2 1.3 (Dolomanov et al., 2009)'
_computing_publication_material 'Olex2 1.3 (Dolomanov et al., 2009)'
_computing_structure_refinement 'SHELXL 2018/3 (Sheldrick, 2015)'
_computing_structure_solution 'SHELXT 2018/2 (Sheldrick, 2018)'
_diffrn_ambient_temperature 150.0
_diffrn_measured_fraction_theta_full 0.999
_diffrn_measured_fraction_theta_max 0.999
_diffrn_measurement_device_type 'Bruker APEX-II CCD'
_diffrn_measurement_method '\f and \w scans'
_diffrn_radiation_type MoK\a
_diffrn_radiation_wavelength 0.71073
_diffrn_reflns_av_R_equivalents 0.0538
_diffrn_reflns_av_unetI/netI 0.0495
_diffrn_reflns_Laue_measured_fraction_full 0.999
_diffrn_reflns_Laue_measured_fraction_max 0.999
_diffrn_reflns_limit_h_max 11
_diffrn_reflns_limit_h_min -11
_diffrn_reflns_limit_k_max 21
_diffrn_reflns_limit_k_min -23
_diffrn_reflns_limit_l_max 23
_diffrn_reflns_limit_l_min -23
_diffrn_reflns_number 28152
_diffrn_reflns_point_group_measured_fraction_full 0.999
_diffrn_reflns_point_group_measured_fraction_max 0.998
_diffrn_reflns_theta_full 25.242
_diffrn_reflns_theta_max 26.997
_diffrn_reflns_theta_min 2.243
_exptl_absorpt_coefficient_mu 2.668
_exptl_absorpt_correction_T_max 0.7456
_exptl_absorpt_correction_T_min 0.4775
_exptl_absorpt_correction_type multi-scan
_exptl_absorpt_process_details
;
SADABS-2016/2 (Bruker,2016/2) was used for absorption correction.
wR2(int) was 0.0986 before and 0.0650 after correction.
The Ratio of minimum to maximum transmission is 0.6404.
The \l/2 correction factor is Not present.
;
_exptl_crystal_colour 'clear light colourless'
_exptl_crystal_colour_lustre clear
_exptl_crystal_colour_modifier light
_exptl_crystal_colour_primary colourless
_exptl_crystal_density_diffrn 1.470
_exptl_crystal_description block
_exptl_crystal_F_000 1356
_exptl_crystal_size_max 0.44
_exptl_crystal_size_mid 0.24
_exptl_crystal_size_min 0.11
_refine_diff_density_max 0.423
_refine_diff_density_min -0.591
_refine_diff_density_rms 0.082
_refine_ls_abs_structure_details
;
 Flack x determined using 2242 quotients [(I+)-(I-)]/[(I+)+(I-)]
 (Parsons, Flack and Wagner, Acta Cryst. B69 (2013) 249-259).
;
_refine_ls_abs_structure_Flack -0.009(8)
_refine_ls_extinction_method none
_refine_ls_goodness_of_fit_ref 1.019
_refine_ls_hydrogen_treatment constr
_refine_ls_matrix_type full
_refine_ls_number_parameters 365
_refine_ls_number_reflns 6610
_refine_ls_number_restraints 58
_refine_ls_restrained_S_all 1.060
_refine_ls_R_factor_all 0.0415
_refine_ls_R_factor_gt 0.0309
_refine_ls_shift/su_max 0.002
_refine_ls_shift/su_mean 0.000
_refine_ls_structure_factor_coef Fsqd
_refine_ls_weighting_details 'w=1/[\s^2^(Fo^2^)+(0.0297P)^2^] where P=(Fo^2^+2Fc^2^)/3'
_refine_ls_weighting_scheme calc
_refine_ls_wR_factor_gt 0.0637
_refine_ls_wR_factor_ref 0.0673
_reflns_Friedel_coverage 0.776
_reflns_Friedel_fraction_full 0.999
_reflns_Friedel_fraction_max 0.998
_reflns_number_gt 5765
_reflns_number_total 6610
_reflns_threshold_expression 'I > 2\s(I)'
_cod_data_source_file d4dt02482f1.cif
_cod_data_source_block '[dy(tritox)py3cl2]'
_cod_depositor_comments 'Adding full bibliography for 7717075--7717076.cif.'
_cod_database_code 7717075
_shelx_shelxl_version_number 2018/3
_shelx_space_group_comment
;
The symmetry employed for this shelxl refinement is uniquely defined
by the following loop, which should always be used as a source of
symmetry information in preference to the above space-group names.
They are only intended as comments.
;
_shelx_estimated_absorpt_t_max 0.758
_shelx_estimated_absorpt_t_min 0.386
_olex2_refinement_description
;
1. Fixed Uiso
 At 1.2 times of:
  All C(H) groups
 At 1.5 times of:
  All C(H,H,H) groups
2. Restrained distances
 C10A-C1 \\sim C10-C1
 with sigma of 0.02
 C13-C10 \\sim C12-C10 \\sim C11-C10 \\sim C13A-C10A \\sim C12A-C10A \\sim
C11A-C10A
 with sigma of 0.02
3. Uiso/Uaniso restraints and constraints
C10A \\sim C10: within 2A with sigma of 0.01 and sigma for terminal atoms of
0.02 within 2A
C11 \\sim C11A: within 2A with sigma of 0.01 and sigma for terminal atoms of
0.02 within 2A
Uanis(C28) \\sim Ueq: with sigma of 0.005 and sigma for terminal atoms of 0.01
Uanis(C27) \\sim Ueq: with sigma of 0.005 and sigma for terminal atoms of 0.01
Uanis(C25) \\sim Ueq: with sigma of 0.01 and sigma for terminal atoms of 0.02
Uanis(C24) \\sim Ueq: with sigma of 0.005 and sigma for terminal atoms of 0.01
Uanis(C5) \\sim Ueq: with sigma of 0.01 and sigma for terminal atoms of 0.01
4. Others
 Sof(C10A)=Sof(C13A)=Sof(H13D)=Sof(H13E)=Sof(H13F)=Sof(C12A)=Sof(H12D)=
 Sof(H12E)=Sof(H12F)=Sof(C11A)=Sof(H11D)=Sof(H11E)=Sof(H11F)=1-FVAR(1)
 Sof(C10)=Sof(C11)=Sof(H11A)=Sof(H11B)=Sof(H11C)=Sof(C12)=Sof(H12A)=Sof(H12B)=
 Sof(H12C)=Sof(C13)=Sof(H13A)=Sof(H13B)=Sof(H13C)=FVAR(1)
5.a Aromatic/amide H refined with riding coordinates:
 C14(H14), C15(H15), C16(H16), C17(H17), C18(H18), C19(H19), C20(H20),
 C21(H21), C22(H22), C23(H23), C24(H24), C25(H25), C26(H26), C27(H27), C28(H28)
5.b Idealised Me refined as rotating group:
 C3(H3A,H3B,H3C), C4(H4A,H4B,H4C), C5(H5A,H5B,H5C), C7(H7A,H7B,H7C), C8(H8A,
 H8B,H8C), C9(H9A,H9B,H9C), C11(H11A,H11B,H11C), C12(H12A,H12B,H12C), C13(H13A,
 H13B,H13C), C13A(H13D,H13E,H13F), C12A(H12D,H12E,H12F), C11A(H11D,H11E,H11F)
;
_olex2_submission_special_instructions 'No special instructions were received'

loop_
_space_group_symop_operation_xyz
'x, y, z'
'-x+1/2, -y, z+1/2'
'-x, y+1/2, -z+1/2'
'x+1/2, -y+1/2, -z'

loop_
_atom_site_label
_atom_site_type_symbol
_atom_site_fract_x
_atom_site_fract_y
_atom_site_fract_z
_atom_site_U_iso_or_equiv
_atom_site_adp_type
_atom_site_occupancy
_atom_site_site_symmetry_order
_atom_site_calc_flag
_atom_site_refinement_flags_posn
_atom_site_refinement_flags_adp
_atom_site_refinement_flags_occupancy
_atom_site_disorder_assembly
_atom_site_disorder_group
Dy1 Dy 0.67723(3) 0.66824(2) 0.71210(2) 0.03627(9) Uani 1 1 d . . . . .
Cl1 Cl 0.45445(19) 0.76216(10) 0.71685(11) 0.0592(4) Uani 1 1 d . . . . .
Cl2 Cl 0.9138(2) 0.59384(11) 0.66695(10) 0.0586(5) Uani 1 1 d . . . . .
O1 O 0.6497(4) 0.6280(2) 0.81248(19) 0.0363(9) Uani 1 1 d . . . . .
N1 N 0.8571(6) 0.7707(3) 0.7381(3) 0.0478(14) Uani 1 1 d . . . . .
N2 N 0.5242(6) 0.5691(3) 0.6542(3) 0.0448(12) Uani 1 1 d . . . . .
N3 N 0.6764(8) 0.7173(3) 0.5817(3) 0.0553(14) Uani 1 1 d . . . . .
C1 C 0.6213(7) 0.6047(4) 0.8821(3) 0.0446(15) Uani 1 1 d D . . . .
C2 C 0.7740(11) 0.5633(5) 0.9080(4) 0.074(3) Uani 1 1 d . . . . .
C3 C 0.7513(14) 0.5123(5) 0.9751(4) 0.098(3) Uani 1 1 d . . . . .
H3A H 0.710792 0.541454 1.014685 0.147 Uiso 1 1 calc R U . . .
H3B H 0.848100 0.490960 0.989150 0.147 Uiso 1 1 calc R U . . .
H3C H 0.680708 0.472641 0.963311 0.147 Uiso 1 1 calc R U . . .
C4 C 0.9047(10) 0.6158(7) 0.9240(5) 0.094(3) Uani 1 1 d . . . . .
H4A H 0.933405 0.641783 0.880301 0.140 Uiso 1 1 calc R U . . .
H4B H 0.990859 0.587499 0.941774 0.140 Uiso 1 1 calc R U . . .
H4C H 0.873533 0.651532 0.960251 0.140 Uiso 1 1 calc R U . . .
C5 C 0.8419(13) 0.5127(5) 0.8486(5) 0.104(3) Uani 1 1 d . U . . .
H5A H 0.766485 0.476517 0.833587 0.156 Uiso 1 1 calc R U . . .
H5B H 0.930356 0.486963 0.867392 0.156 Uiso 1 1 calc R U . . .
H5C H 0.871503 0.542848 0.807586 0.156 Uiso 1 1 calc R U . . .
C6 C 0.5900(8) 0.6778(4) 0.9285(3) 0.0571(18) Uani 1 1 d . . . . .
C7 C 0.6012(10) 0.6683(5) 1.0106(3) 0.071(2) Uani 1 1 d . . . . .
H7A H 0.536922 0.627256 1.025669 0.107 Uiso 1 1 calc R U . . .
H7B H 0.567981 0.713600 1.034176 0.107 Uiso 1 1 calc R U . . .
H7C H 0.705644 0.657854 1.023869 0.107 Uiso 1 1 calc R U . . .
C8 C 0.6927(11) 0.7417(4) 0.9059(4) 0.069(2) Uani 1 1 d . . . . .
H8A H 0.797758 0.725421 0.906994 0.104 Uiso 1 1 calc R U . . .
H8B H 0.679303 0.783100 0.938734 0.104 Uiso 1 1 calc R U . . .
H8C H 0.666528 0.757215 0.857357 0.104 Uiso 1 1 calc R U . . .
C9 C 0.4324(11) 0.7127(6) 0.9141(5) 0.091(3) Uani 1 1 d . . . . .
H9A H 0.418920 0.719716 0.862651 0.136 Uiso 1 1 calc R U . . .
H9B H 0.425655 0.760410 0.938303 0.136 Uiso 1 1 calc R U . . .
H9C H 0.353781 0.679873 0.932242 0.136 Uiso 1 1 calc R U . . .
C10 C 0.4627(19) 0.5582(11) 0.8777(8) 0.057(5) Uani 0.68(4) 1 d D U P A 1
C11 C 0.488(4) 0.4778(11) 0.8474(11) 0.092(8) Uani 0.68(4) 1 d D U P A 1
H11A H 0.547941 0.480454 0.803592 0.138 Uiso 0.68(4) 1 calc R U P A 1
H11B H 0.390334 0.455242 0.836782 0.138 Uiso 0.68(4) 1 calc R U P A 1
H11C H 0.541062 0.448009 0.882896 0.138 Uiso 0.68(4) 1 calc R U P A 1
C12 C 0.342(2) 0.5942(14) 0.8275(11) 0.068(5) Uani 0.68(4) 1 d D . P A 1
H12A H 0.276720 0.626769 0.855610 0.102 Uiso 0.68(4) 1 calc R U P A 1
H12B H 0.280749 0.555509 0.805435 0.102 Uiso 0.68(4) 1 calc R U P A 1
H12C H 0.392318 0.622856 0.790291 0.102 Uiso 0.68(4) 1 calc R U P A 1
C13 C 0.380(3) 0.5457(13) 0.9501(9) 0.074(6) Uani 0.68(4) 1 d D . P A 1
H13A H 0.451006 0.526608 0.985384 0.110 Uiso 0.68(4) 1 calc R U P A 1
H13B H 0.298099 0.510188 0.943269 0.110 Uiso 0.68(4) 1 calc R U P A 1
H13C H 0.338129 0.592543 0.966948 0.110 Uiso 0.68(4) 1 calc R U P A 1
C14 C 0.9983(8) 0.7565(5) 0.7603(4) 0.0593(19) Uani 1 1 d . . . . .
H14 H 1.032808 0.707001 0.759712 0.071 Uiso 1 1 calc R U . . .
C15 C 1.0946(8) 0.8107(6) 0.7838(5) 0.079(3) Uani 1 1 d . . . . .
H15 H 1.192049 0.798187 0.800736 0.095 Uiso 1 1 calc R U . . .
C16 C 1.0490(10) 0.8826(5) 0.7826(6) 0.083(3) Uani 1 1 d . . . . .
H16 H 1.114135 0.920957 0.797761 0.100 Uiso 1 1 calc R U . . .
C17 C 0.9079(10) 0.8974(5) 0.7592(5) 0.077(3) Uani 1 1 d . . . . .
H17 H 0.872924 0.946822 0.757106 0.093 Uiso 1 1 calc R U . . .
C18 C 0.8180(9) 0.8417(4) 0.7390(4) 0.0646(18) Uani 1 1 d . . . . .
H18 H 0.718776 0.853811 0.724238 0.078 Uiso 1 1 calc R U . . .
C19 C 0.3825(9) 0.5796(5) 0.6346(5) 0.071(2) Uani 1 1 d . . . . .
H19 H 0.344119 0.628407 0.635965 0.085 Uiso 1 1 calc R U . . .
C20 C 0.2875(10) 0.5245(5) 0.6123(5) 0.084(3) Uani 1 1 d . . . . .
H20 H 0.186761 0.535212 0.598939 0.101 Uiso 1 1 calc R U . . .
C21 C 0.3405(10) 0.4541(5) 0.6097(4) 0.072(2) Uani 1 1 d . . . . .
H21 H 0.277851 0.414674 0.594658 0.086 Uiso 1 1 calc R U . . .
C22 C 0.4915(10) 0.4413(4) 0.6302(4) 0.070(2) Uani 1 1 d . . . . .
H22 H 0.533411 0.393220 0.628499 0.084 Uiso 1 1 calc R U . . .
C23 C 0.5744(8) 0.4995(4) 0.6521(4) 0.0544(17) Uani 1 1 d . . . . .
H23 H 0.674784 0.490434 0.667119 0.065 Uiso 1 1 calc R U . . .
C24 C 0.6281(13) 0.7842(6) 0.5624(5) 0.099(3) Uani 1 1 d . U . . .
H24 H 0.604575 0.818533 0.598976 0.119 Uiso 1 1 calc R U . . .
C25 C 0.6105(15) 0.8064(6) 0.4920(6) 0.114(4) Uani 1 1 d . U . . .
H25 H 0.572321 0.854019 0.481475 0.137 Uiso 1 1 calc R U . . .
C26 C 0.6466(13) 0.7615(5) 0.4402(4) 0.089(3) Uani 1 1 d . . . . .
H26 H 0.638411 0.776178 0.391696 0.107 Uiso 1 1 calc R U . . .
C27 C 0.6937(15) 0.6966(6) 0.4569(5) 0.105(3) Uani 1 1 d . U . . .
H27 H 0.718425 0.662215 0.420555 0.126 Uiso 1 1 calc R U . . .
C28 C 0.7086(12) 0.6765(5) 0.5295(5) 0.089(3) Uani 1 1 d . U . . .
H28 H 0.745819 0.628636 0.539661 0.106 Uiso 1 1 calc R U . . .
C10A C 0.507(4) 0.5350(17) 0.8800(19) 0.062(7) Uani 0.32(4) 1 d D U P A 2
C13A C 0.433(5) 0.514(3) 0.953(2) 0.085(14) Uani 0.32(4) 1 d D . P A 2
H13D H 0.511275 0.500090 0.986981 0.127 Uiso 0.32(4) 1 calc R U P A 2
H13E H 0.364653 0.471997 0.945635 0.127 Uiso 0.32(4) 1 calc R U P A 2
H13F H 0.375985 0.555873 0.971227 0.127 Uiso 0.32(4) 1 calc R U P A 2
C12A C 0.384(5) 0.561(3) 0.826(2) 0.067(12) Uani 0.32(4) 1 d D . P A 2
H12D H 0.391809 0.613768 0.818949 0.100 Uiso 0.32(4) 1 calc R U P A 2
H12E H 0.284025 0.548862 0.845765 0.100 Uiso 0.32(4) 1 calc R U P A 2
H12F H 0.397382 0.534969 0.780841 0.100 Uiso 0.32(4) 1 calc R U P A 2
C11A C 0.573(6) 0.467(2) 0.838(3) 0.090(11) Uani 0.32(4) 1 d D U P A 2
H11D H 0.609129 0.483694 0.791456 0.135 Uiso 0.32(4) 1 calc R U P A 2
H11E H 0.493731 0.430321 0.831672 0.135 Uiso 0.32(4) 1 calc R U P A 2
H11F H 0.656032 0.445935 0.865311 0.135 Uiso 0.32(4) 1 calc R U P A 2

loop_
_atom_site_aniso_label
_atom_site_aniso_U_11
_atom_site_aniso_U_22
_atom_site_aniso_U_33
_atom_site_aniso_U_23
_atom_site_aniso_U_13
_atom_site_aniso_U_12
Dy1 0.04389(13) 0.03569(13) 0.02923(12) 0.00229(13) 0.00252(12) 0.00552(13)
Cl1 0.0571(9) 0.0629(10) 0.0576(10) 0.0026(10) 0.0014(9) 0.0230(8)
Cl2 0.0570(10) 0.0555(11) 0.0635(12) 0.0055(9) 0.0182(8) 0.0152(8)
O1 0.046(2) 0.035(2) 0.0272(18) -0.0011(15) 0.0005(16) -0.0012(18)
N1 0.047(3) 0.047(3) 0.049(3) 0.004(2) 0.004(2) 0.000(3)
N2 0.050(3) 0.047(3) 0.037(3) -0.004(2) -0.008(2) 0.006(3)
N3 0.085(4) 0.043(3) 0.038(3) 0.006(2) 0.012(3) 0.016(3)
C1 0.059(4) 0.047(4) 0.028(3) -0.002(3) 0.003(3) -0.005(3)
C2 0.120(7) 0.065(5) 0.037(4) 0.007(4) 0.002(4) 0.031(5)
C3 0.170(9) 0.081(7) 0.044(5) 0.016(4) -0.002(5) 0.041(6)
C4 0.064(5) 0.149(10) 0.067(6) 0.022(6) -0.014(4) 0.012(6)
C5 0.158(8) 0.090(6) 0.065(5) 0.011(5) 0.012(6) 0.052(7)
C6 0.076(4) 0.059(5) 0.037(3) -0.007(3) 0.005(3) 0.014(4)
C7 0.107(6) 0.069(5) 0.037(4) -0.005(4) 0.012(4) 0.004(5)
C8 0.116(7) 0.041(4) 0.051(4) -0.005(3) 0.000(5) -0.008(5)
C9 0.096(7) 0.118(8) 0.059(5) 0.003(5) 0.018(5) 0.049(6)
C10 0.081(9) 0.052(9) 0.038(5) 0.015(6) -0.001(7) -0.020(8)
C11 0.14(2) 0.071(10) 0.062(9) -0.008(7) 0.019(13) -0.060(14)
C12 0.044(10) 0.099(15) 0.061(8) 0.007(9) -0.012(8) -0.016(9)
C13 0.090(15) 0.089(15) 0.042(7) 0.018(8) 0.007(8) -0.027(10)
C14 0.050(4) 0.073(5) 0.055(4) -0.002(4) 0.007(3) 0.009(4)
C15 0.047(4) 0.116(8) 0.072(5) -0.011(6) 0.003(4) -0.014(4)
C16 0.081(6) 0.078(6) 0.090(6) -0.008(6) 0.012(6) -0.035(5)
C17 0.082(6) 0.043(5) 0.106(7) 0.010(4) 0.008(5) -0.019(4)
C18 0.065(4) 0.047(4) 0.082(5) 0.006(3) -0.003(4) 0.000(4)
C19 0.075(5) 0.058(5) 0.079(6) -0.015(4) -0.028(4) 0.018(4)
C20 0.066(6) 0.083(7) 0.104(7) -0.026(5) -0.032(5) 0.008(5)
C21 0.077(6) 0.067(5) 0.071(5) -0.017(4) -0.010(4) -0.007(5)
C22 0.090(6) 0.049(4) 0.070(5) -0.011(4) -0.001(5) 0.008(4)
C23 0.060(4) 0.044(4) 0.059(4) -0.009(3) -0.004(3) 0.008(3)
C24 0.139(6) 0.084(5) 0.074(5) 0.008(4) 0.010(5) 0.019(5)
C25 0.171(9) 0.092(7) 0.079(6) 0.034(5) 0.017(6) 0.040(6)
C26 0.149(10) 0.077(6) 0.042(4) 0.014(4) -0.009(5) 0.008(6)
C27 0.149(6) 0.095(5) 0.071(5) -0.008(4) 0.006(5) 0.023(5)
C28 0.134(6) 0.068(5) 0.064(4) 0.000(4) 0.012(4) 0.029(5)
C10A 0.094(15) 0.045(14) 0.049(10) 0.024(11) -0.004(12) -0.027(13)
C13A 0.07(3) 0.10(4) 0.08(2) 0.02(2) 0.004(18) -0.01(2)
C12A 0.034(18) 0.11(4) 0.058(18) 0.03(2) 0.000(14) -0.005(18)
C11A 0.12(3) 0.067(17) 0.080(19) -0.015(14) 0.01(2) -0.06(2)

loop_
_atom_type_symbol
_atom_type_description
_atom_type_scat_dispersion_real
_atom_type_scat_dispersion_imag
_atom_type_scat_source
C C 0.0033 0.0016 'International Tables Vol C Tables 4.2.6.8 and 6.1.1.4'
H H 0.0000 0.0000 'International Tables Vol C Tables 4.2.6.8 and 6.1.1.4'
Cl Cl 0.1484 0.1585 'International Tables Vol C Tables 4.2.6.8 and 6.1.1.4'
Dy Dy -0.1892 4.4098 'International Tables Vol C Tables 4.2.6.8 and 6.1.1.4'
N N 0.0061 0.0033 'International Tables Vol C Tables 4.2.6.8 and 6.1.1.4'
O O 0.0106 0.0060 'International Tables Vol C Tables 4.2.6.8 and 6.1.1.4'

loop_
_geom_angle_atom_site_label_1
_geom_angle_atom_site_label_2
_geom_angle_atom_site_label_3
_geom_angle
_geom_angle_site_symmetry_1
_geom_angle_site_symmetry_3
_geom_angle_publ_flag
Cl1 Dy1 Cl2 161.50(6) . . ?
O1 Dy1 Cl1 96.40(12) . . ?
O1 Dy1 Cl2 102.06(11) . . ?
O1 Dy1 N1 99.46(16) . . ?
O1 Dy1 N2 94.45(16) . . ?
O1 Dy1 N3 172.82(19) . . ?
N1 Dy1 Cl1 89.57(13) . . ?
N1 Dy1 Cl2 86.20(13) . . ?
N1 Dy1 N2 165.13(17) . . ?
N1 Dy1 N3 85.97(19) . . ?
N2 Dy1 Cl1 94.12(13) . . ?
N2 Dy1 Cl2 85.76(13) . . ?
N2 Dy1 N3 80.65(18) . . ?
N3 Dy1 Cl1 78.84(14) . . ?
N3 Dy1 Cl2 82.89(14) . . ?
C1 O1 Dy1 175.3(4) . . ?
C14 N1 Dy1 120.9(5) . . ?
C18 N1 Dy1 123.7(5) . . ?
C18 N1 C14 115.1(7) . . ?
C19 N2 Dy1 122.2(5) . . ?
C19 N2 C23 116.3(6) . . ?
C23 N2 Dy1 120.6(4) . . ?
C24 N3 Dy1 124.5(5) . . ?
C28 N3 Dy1 121.9(5) . . ?
C28 N3 C24 113.3(7) . . ?
O1 C1 C2 105.6(5) . . ?
O1 C1 C6 106.6(5) . . ?
O1 C1 C10 105.3(7) . . ?
O1 C1 C10A 109.1(14) . . ?
C2 C1 C10 119.5(10) . . ?
C6 C1 C2 111.3(5) . . ?
C6 C1 C10 107.5(9) . . ?
C6 C1 C10A 123.2(16) . . ?
C10A C1 C2 99.7(16) . . ?
C3 C2 C1 113.8(7) . . ?
C4 C2 C1 113.8(7) . . ?
C4 C2 C3 107.9(8) . . ?
C4 C2 C5 102.2(8) . . ?
C5 C2 C1 112.4(7) . . ?
C5 C2 C3 105.8(7) . . ?
C2 C3 H3A 109.5 . . ?
C2 C3 H3B 109.5 . . ?
C2 C3 H3C 109.5 . . ?
H3A C3 H3B 109.5 . . ?
H3A C3 H3C 109.5 . . ?
H3B C3 H3C 109.5 . . ?
C2 C4 H4A 109.5 . . ?
C2 C4 H4B 109.5 . . ?
C2 C4 H4C 109.5 . . ?
H4A C4 H4B 109.5 . . ?
H4A C4 H4C 109.5 . . ?
H4B C4 H4C 109.5 . . ?
C2 C5 H5A 109.5 . . ?
C2 C5 H5B 109.5 . . ?
C2 C5 H5C 109.5 . . ?
H5A C5 H5B 109.5 . . ?
H5A C5 H5C 109.5 . . ?
H5B C5 H5C 109.5 . . ?
C7 C6 C1 115.6(6) . . ?
C7 C6 C9 105.9(6) . . ?
C8 C6 C1 111.7(5) . . ?
C8 C6 C7 108.7(6) . . ?
C8 C6 C9 100.3(7) . . ?
C9 C6 C1 113.3(6) . . ?
C6 C7 H7A 109.5 . . ?
C6 C7 H7B 109.5 . . ?
C6 C7 H7C 109.5 . . ?
H7A C7 H7B 109.5 . . ?
H7A C7 H7C 109.5 . . ?
H7B C7 H7C 109.5 . . ?
C6 C8 H8A 109.5 . . ?
C6 C8 H8B 109.5 . . ?
C6 C8 H8C 109.5 . . ?
H8A C8 H8B 109.5 . . ?
H8A C8 H8C 109.5 . . ?
H8B C8 H8C 109.5 . . ?
C6 C9 H9A 109.5 . . ?
C6 C9 H9B 109.5 . . ?
C6 C9 H9C 109.5 . . ?
H9A C9 H9B 109.5 . . ?
H9A C9 H9C 109.5 . . ?
H9B C9 H9C 109.5 . . ?
C11 C10 C1 111.7(11) . . ?
C12 C10 C1 113.8(12) . . ?
C12 C10 C11 105.4(13) . . ?
C13 C10 C1 115.9(13) . . ?
C13 C10 C11 104.2(13) . . ?
C13 C10 C12 104.9(13) . . ?
C10 C11 H11A 109.5 . . ?
C10 C11 H11B 109.5 . . ?
C10 C11 H11C 109.5 . . ?
H11A C11 H11B 109.5 . . ?
H11A C11 H11C 109.5 . . ?
H11B C11 H11C 109.5 . . ?
C10 C12 H12A 109.5 . . ?
C10 C12 H12B 109.5 . . ?
C10 C12 H12C 109.5 . . ?
H12A C12 H12B 109.5 . . ?
H12A C12 H12C 109.5 . . ?
H12B C12 H12C 109.5 . . ?
C10 C13 H13A 109.5 . . ?
C10 C13 H13B 109.5 . . ?
C10 C13 H13C 109.5 . . ?
H13A C13 H13B 109.5 . . ?
H13A C13 H13C 109.5 . . ?
H13B C13 H13C 109.5 . . ?
N1 C14 H14 118.6 . . ?
N1 C14 C15 122.8(8) . . ?
C15 C14 H14 118.6 . . ?
C14 C15 H15 120.3 . . ?
C16 C15 C14 119.5(8) . . ?
C16 C15 H15 120.3 . . ?
C15 C16 H16 121.0 . . ?
C17 C16 C15 118.0(8) . . ?
C17 C16 H16 121.0 . . ?
C16 C17 H17 120.3 . . ?
C18 C17 C16 119.4(8) . . ?
C18 C17 H17 120.3 . . ?
N1 C18 C17 125.1(8) . . ?
N1 C18 H18 117.4 . . ?
C17 C18 H18 117.4 . . ?
N2 C19 H19 117.8 . . ?
N2 C19 C20 124.3(8) . . ?
C20 C19 H19 117.8 . . ?
C19 C20 H20 120.6 . . ?
C21 C20 C19 118.7(8) . . ?
C21 C20 H20 120.6 . . ?
C20 C21 H21 120.9 . . ?
C20 C21 C22 118.2(8) . . ?
C22 C21 H21 120.9 . . ?
C21 C22 H22 120.9 . . ?
C23 C22 C21 118.1(7) . . ?
C23 C22 H22 120.9 . . ?
N2 C23 C22 124.3(6) . . ?
N2 C23 H23 117.8 . . ?
C22 C23 H23 117.8 . . ?
N3 C24 H24 118.1 . . ?
N3 C24 C25 123.8(9) . . ?
C25 C24 H24 118.1 . . ?
C24 C25 H25 120.1 . . ?
C26 C25 C24 119.8(10) . . ?
C26 C25 H25 120.1 . . ?
C25 C26 H26 121.0 . . ?
C27 C26 C25 117.9(9) . . ?
C27 C26 H26 121.0 . . ?
C26 C27 H27 120.0 . . ?
C26 C27 C28 120.0(10) . . ?
C28 C27 H27 120.0 . . ?
N3 C28 C27 125.1(9) . . ?
N3 C28 H28 117.5 . . ?
C27 C28 H28 117.5 . . ?
C13A C10A C1 116(3) . . ?
C13A C10A C11A 114(3) . . ?
C12A C10A C1 103(2) . . ?
C12A C10A C13A 110(3) . . ?
C12A C10A C11A 100(3) . . ?
C11A C10A C1 113(2) . . ?
C10A C13A H13D 109.5 . . ?
C10A C13A H13E 109.5 . . ?
C10A C13A H13F 109.5 . . ?
H13D C13A H13E 109.5 . . ?
H13D C13A H13F 109.5 . . ?
H13E C13A H13F 109.5 . . ?
C10A C12A H12D 109.5 . . ?
C10A C12A H12E 109.5 . . ?
C10A C12A H12F 109.5 . . ?
H12D C12A H12E 109.5 . . ?
H12D C12A H12F 109.5 . . ?
H12E C12A H12F 109.5 . . ?
C10A C11A H11D 109.5 . . ?
C10A C11A H11E 109.5 . . ?
C10A C11A H11F 109.5 . . ?
H11D C11A H11E 109.5 . . ?
H11D C11A H11F 109.5 . . ?
H11E C11A H11F 109.5 . . ?

loop_
_geom_bond_atom_site_label_1
_geom_bond_atom_site_label_2
_geom_bond_distance
_geom_bond_site_symmetry_2
_geom_bond_publ_flag
Dy1 Cl1 2.6158(15) . ?
Dy1 Cl2 2.6398(17) . ?
Dy1 O1 2.033(4) . ?
Dy1 N1 2.502(6) . ?
Dy1 N2 2.504(5) . ?
Dy1 N3 2.601(5) . ?
O1 C1 1.395(7) . ?
N1 C14 1.348(9) . ?
N1 C18 1.336(9) . ?
N2 C19 1.327(9) . ?
N2 C23 1.342(9) . ?
N3 C24 1.339(11) . ?
N3 C28 1.261(10) . ?
C1 C2 1.627(11) . ?
C1 C6 1.612(10) . ?
C1 C10 1.646(13) . ?
C1 C10A 1.62(2) . ?
C2 C3 1.576(11) . ?
C2 C4 1.533(14) . ?
C2 C5 1.565(11) . ?
C3 H3A 0.9800 . ?
C3 H3B 0.9800 . ?
C3 H3C 0.9800 . ?
C4 H4A 0.9800 . ?
C4 H4B 0.9800 . ?
C4 H4C 0.9800 . ?
C5 H5A 0.9800 . ?
C5 H5B 0.9800 . ?
C5 H5C 0.9800 . ?
C6 C7 1.552(9) . ?
C6 C8 1.536(11) . ?
C6 C9 1.562(11) . ?
C7 H7A 0.9800 . ?
C7 H7B 0.9800 . ?
C7 H7C 0.9800 . ?
C8 H8A 0.9800 . ?
C8 H8B 0.9800 . ?
C8 H8C 0.9800 . ?
C9 H9A 0.9800 . ?
C9 H9B 0.9800 . ?
C9 H9C 0.9800 . ?
C10 C11 1.583(15) . ?
C10 C12 1.572(14) . ?
C10 C13 1.560(13) . ?
C11 H11A 0.9800 . ?
C11 H11B 0.9800 . ?
C11 H11C 0.9800 . ?
C12 H12A 0.9800 . ?
C12 H12B 0.9800 . ?
C12 H12C 0.9800 . ?
C13 H13A 0.9800 . ?
C13 H13B 0.9800 . ?
C13 H13C 0.9800 . ?
C14 H14 0.9500 . ?
C14 C15 1.377(11) . ?
C15 H15 0.9500 . ?
C15 C16 1.368(13) . ?
C16 H16 0.9500 . ?
C16 C17 1.356(13) . ?
C17 H17 0.9500 . ?
C17 C18 1.344(11) . ?
C18 H18 0.9500 . ?
C19 H19 0.9500 . ?
C19 C20 1.375(11) . ?
C20 H20 0.9500 . ?
C20 C21 1.364(12) . ?
C21 H21 0.9500 . ?
C21 C22 1.415(12) . ?
C22 H22 0.9500 . ?
C22 C23 1.353(10) . ?
C23 H23 0.9500 . ?
C24 H24 0.9500 . ?
C24 C25 1.389(13) . ?
C25 H25 0.9500 . ?
C25 C26 1.309(13) . ?
C26 H26 0.9500 . ?
C26 C27 1.290(13) . ?
C27 H27 0.9500 . ?
C27 C28 1.414(13) . ?
C28 H28 0.9500 . ?
C10A C13A 1.56(2) . ?
C10A C12A 1.56(2) . ?
C10A C11A 1.57(2) . ?
C13A H13D 0.9800 . ?
C13A H13E 0.9800 . ?
C13A H13F 0.9800 . ?
C12A H12D 0.9800 . ?
C12A H12E 0.9800 . ?
C12A H12F 0.9800 . ?
C11A H11D 0.9800 . ?
C11A H11E 0.9800 . ?
C11A H11F 0.9800 . ?

loop_
_geom_torsion_atom_site_label_1
_geom_torsion_atom_site_label_2
_geom_torsion_atom_site_label_3
_geom_torsion_atom_site_label_4
_geom_torsion
_geom_torsion_site_symmetry_1
_geom_torsion_site_symmetry_2
_geom_torsion_site_symmetry_3
_geom_torsion_site_symmetry_4
_geom_torsion_publ_flag
Dy1 N1 C14 C15 -171.5(6) . . . . ?
Dy1 N1 C18 C17 173.4(7) . . . . ?
Dy1 N2 C19 C20 -170.1(8) . . . . ?
Dy1 N2 C23 C22 171.3(6) . . . . ?
Dy1 N3 C24 C25 -171.5(9) . . . . ?
Dy1 N3 C28 C27 172.2(9) . . . . ?
O1 C1 C2 C3 -162.5(7) . . . . ?
O1 C1 C2 C4 73.4(7) . . . . ?
O1 C1 C2 C5 -42.2(9) . . . . ?
O1 C1 C6 C7 -163.0(6) . . . . ?
O1 C1 C6 C8 -38.0(8) . . . . ?
O1 C1 C6 C9 74.4(7) . . . . ?
O1 C1 C10 C11 78.4(13) . . . . ?
O1 C1 C10 C12 -40.7(13) . . . . ?
O1 C1 C10 C13 -162.4(10) . . . . ?
O1 C1 C10A C13A -166(2) . . . . ?
O1 C1 C10A C12A -46(2) . . . . ?
O1 C1 C10A C11A 61(3) . . . . ?
N1 C14 C15 C16 -2.4(14) . . . . ?
N2 C19 C20 C21 -0.1(16) . . . . ?
N3 C24 C25 C26 -2(2) . . . . ?
C2 C1 C6 C7 -48.3(8) . . . . ?
C2 C1 C6 C8 76.7(7) . . . . ?
C2 C1 C6 C9 -170.9(6) . . . . ?
C2 C1 C10 C11 -40.0(15) . . . . ?
C2 C1 C10 C12 -159.1(10) . . . . ?
C2 C1 C10 C13 79.1(13) . . . . ?
C2 C1 C10A C13A 84(2) . . . . ?
C2 C1 C10A C12A -156(2) . . . . ?
C2 C1 C10A C11A -50(3) . . . . ?
C6 C1 C2 C3 82.2(8) . . . . ?
C6 C1 C2 C4 -41.9(8) . . . . ?
C6 C1 C2 C5 -157.5(7) . . . . ?
C6 C1 C10 C11 -168.1(12) . . . . ?
C6 C1 C10 C12 72.7(12) . . . . ?
C6 C1 C10 C13 -49.0(13) . . . . ?
C6 C1 C10A C13A -40(3) . . . . ?
C6 C1 C10A C12A 80(3) . . . . ?
C6 C1 C10A C11A -173(3) . . . . ?
C10 C1 C2 C3 -44.2(11) . . . . ?
C10 C1 C2 C4 -168.3(9) . . . . ?
C10 C1 C2 C5 76.1(11) . . . . ?
C10 C1 C6 C7 84.4(9) . . . . ?
C10 C1 C6 C8 -150.6(8) . . . . ?
C10 C1 C6 C9 -38.1(10) . . . . ?
C14 N1 C18 C17 0.8(11) . . . . ?
C14 C15 C16 C17 1.2(15) . . . . ?
C15 C16 C17 C18 0.8(15) . . . . ?
C16 C17 C18 N1 -1.9(14) . . . . ?
C18 N1 C14 C15 1.4(11) . . . . ?
C19 N2 C23 C22 1.6(11) . . . . ?
C19 C20 C21 C22 -0.1(14) . . . . ?
C20 C21 C22 C23 1.0(13) . . . . ?
C21 C22 C23 N2 -1.8(12) . . . . ?
C23 N2 C19 C20 -0.5(13) . . . . ?
C24 N3 C28 C27 -1.4(16) . . . . ?
C24 C25 C26 C27 2(2) . . . . ?
C25 C26 C27 C28 -2(2) . . . . ?
C26 C27 C28 N3 1(2) . . . . ?
C28 N3 C24 C25 1.8(16) . . . . ?
C10A C1 C2 C3 -49.3(16) . . . . ?
C10A C1 C2 C4 -173.4(15) . . . . ?
C10A C1 C2 C5 70.9(15) . . . . ?
C10A C1 C6 C7 69.8(19) . . . . ?
C10A C1 C6 C8 -165.1(17) . . . . ?
C10A C1 C6 C9 -52.7(19) . . . . ?
